data_2010887
loop_
_publ_author_name
'Koman, Marian'
'Segl\'a, Peter'
'Jamnick\'y, Miroslav'
'Glowiak, Tadeusz'

_publ_section_title
;Chlorobis[4,4-bis(hydroxymethyl)-2-(2-pyridyl)-4,5-dihydrooxazole-<i>N</i>,<i>N</i>']copper(II)
 chloride hemihydrate
;
_journal_issue 5
_journal_name_full 'Acta Crystallographica Section C'
_journal_page_first 554
_journal_page_last 555
_journal_paper_doi 10.1107/S0108270100001633
_journal_volume 56
_journal_year 2000
_chemical_formula_iupac '[CuCl(C10 H12 N2 O3 )2 ]Cl , 0.5H2 O'
_chemical_formula_moiety 'C20 H24 Cl Cu N4 O6 + , Cl - , 0.5H2 O'
_chemical_formula_structural '[CuCl(pyoxaL^1^)~2~]Cl.1/2H~2~O'
_chemical_formula_sum 'C20 H25 Cl2 Cu N4 O6.5'
_chemical_formula_weight 559.88
_space_group_IT_number 15
_symmetry_cell_setting monoclinic
_symmetry_space_group_name_Hall '-C 2yc'
_symmetry_space_group_name_H-M 'C 1 2/c 1'
_audit_creation_method SHELXL-97
_cell_angle_alpha 90.00
_cell_angle_beta 114.52(3)
_cell_angle_gamma 90.00
_cell_formula_units_Z 8
_cell_length_a 17.995(4)
_cell_length_b 16.601(3)
_cell_length_c 16.879(3)
_cell_measurement_reflns_used 25
_cell_measurement_temperature 293(2)
_cell_measurement_theta_max 11.2
_cell_measurement_theta_min 4.1
_cell_volume 4587.6(19)
_computing_cell_refinement 'SYNTEX P2~1~ software'
_computing_data_collection 'SYNTEX P2~1~ software (Syntex, 1973)'
_computing_data_reduction 'XP21 (Pavel\<c\'ik, 1993)'
_computing_molecular_graphics 'ORTEP (Johnson, 1965)'
_computing_publication_material SHELXL97
_computing_structure_refinement 'SHELXL97 (Sheldrick, 1997)'
_computing_structure_solution 'SHELXS86 (Sheldrick, 1990)'
_diffrn_ambient_temperature 293(2)
_diffrn_measurement_device_type 'Syntex P2~1~ diffractometer'
_diffrn_measurement_method \q-2\q
_diffrn_radiation_monochromator graphite
_diffrn_radiation_source 'fine-focus sealed tube'
_diffrn_radiation_type MoK\a
_diffrn_radiation_wavelength .71073
_diffrn_reflns_av_R_equivalents .0208
_diffrn_reflns_av_sigmaI/netI .0876
_diffrn_reflns_limit_h_max 0
_diffrn_reflns_limit_h_min -22
_diffrn_reflns_limit_k_max 21
_diffrn_reflns_limit_k_min -21
_diffrn_reflns_limit_l_max 20
_diffrn_reflns_limit_l_min -19
_diffrn_reflns_number 5869
_diffrn_reflns_theta_max 27.57
_diffrn_reflns_theta_min 2.65
_diffrn_standards_decay_% 15
_diffrn_standards_interval_count 100
_diffrn_standards_number 3
_exptl_absorpt_coefficient_mu 1.233
_exptl_absorpt_correction_T_max .650
_exptl_absorpt_correction_T_min .565
_exptl_absorpt_correction_type psi-scan
_exptl_absorpt_process_details '(North et al., 1968)'
_exptl_crystal_colour green-blue
_exptl_crystal_density_diffrn 1.621
_exptl_crystal_density_meas 1.62
_exptl_crystal_density_method 'flotation in C6 H6 /CHBr3 '
_exptl_crystal_description 'rectanglular prism'
_exptl_crystal_F_000 2304
_exptl_crystal_size_max .45
_exptl_crystal_size_mid .40
_exptl_crystal_size_min .35
_refine_diff_density_max .219
_refine_diff_density_min -.188
_refine_ls_extinction_method none
_refine_ls_goodness_of_fit_ref .804
_refine_ls_hydrogen_treatment mixed
_refine_ls_matrix_type full
_refine_ls_number_parameters 323
_refine_ls_number_reflns 5109
_refine_ls_number_restraints 0
_refine_ls_restrained_S_all .804
_refine_ls_R_factor_all .0632
_refine_ls_R_factor_gt .0284
_refine_ls_shift/su_max .001
_refine_ls_shift/su_mean .000
_refine_ls_structure_factor_coef Fsqd
_refine_ls_weighting_details 'calc w = 1/[\s^2^(Fo^2^)+(0.0057P)^2^] where P=(Fo^2^+2Fc^2^)/3'
_refine_ls_weighting_scheme calc
_refine_ls_wR_factor_ref .0518
_reflns_number_gt 3284
_reflns_number_total 5109
_reflns_threshold_expression I>2\s(I)
_cod_data_source_file bm1397.cif
_cod_data_source_block I
_cod_original_cell_volume 4587.6(15)
_cod_original_sg_symbol_H-M 'C 2/c'
_cod_original_formula_sum 'C20 H25 Cl2 Cu1 N4 O6.5'
_cod_database_code 2010887
_cod_database_fobs_code 2010887

loop_
_symmetry_equiv_pos_as_xyz
'x, y, z'
'-x, y, -z+1/2'
'x+1/2, y+1/2, z'
'-x+1/2, y+1/2, -z+1/2'
'-x, -y, -z'
'x, -y, z-1/2'
'-x+1/2, -y+1/2, -z'
'x+1/2, -y+1/2, z-1/2'

loop_
_atom_site_label
_atom_site_fract_x
_atom_site_fract_y
_atom_site_fract_z
_atom_site_U_iso_or_equiv
_atom_site_adp_type
_atom_site_calc_flag
_atom_site_refinement_flags
_atom_site_occupancy
_atom_site_disorder_assembly
_atom_site_disorder_group
_atom_site_type_symbol
Cu1 .356922(14) .104912(13) .198051(14) .03098(7) Uani d . 1 . . Cu
Cl1 .42411(3) .08467(4) .11286(3) .04889(14) Uani d . 1 . . Cl
Cl2 .10685(4) .18092(4) .39398(4) .06162(17) Uani d . 1 . . Cl
N1 .36596(9) .13075(9) .32205(9) .0301(3) Uani d . 1 . . N
N2 .38332(9) -.00537(9) .24976(10) .0318(3) Uani d . 1 . . N
N3 .32367(9) .21452(9) .14967(9) .0308(3) Uani d . 1 . . N
N4 .22298(9) .08912(9) .13065(9) .0300(3) Uani d . 1 . . N
O1 .38145(10) .06855(8) .44558(9) .0496(4) Uani d . 1 . . O
O2 .21160(10) .19540(11) .28777(10) .0600(5) Uani d . 1 . . O
H11 .1894 .1864 .3206 .090 Uiso calc R 1 . . H
O3 .44344(13) .29216(11) .33916(13) .0467(5) Uani d P 1 . . O
H12 .4228 .3371 .3328 .070 Uiso calc PR 1 . . H
O4 .11210(8) .16540(8) .06359(9) .0412(3) Uani d . 1 . . O
O5 .08787(10) -.04141(9) .18939(11) .0561(4) Uani d . 1 . . O
H23 .0597 -.0170 .2092 .084 Uiso calc R 1 . . H
O6 .15628(14) -.01503(10) -.01738(11) .0720(5) Uani d . 1 . . O
H24 .1518 -.0549 -.0477 .108 Uiso calc R 1 . . H
O7 .0000 .05976(14) .2500 .0603(6) Uani d S 1 . . O
C1 .39217(12) -.07214(12) .21115(14) .0400(5) Uani d . 1 . . C
H1 .3857 -.0695 .1536 .060 Uiso calc R 1 . . H
C2 .41068(13) -.14525(12) .25373(16) .0466(5) Uani d . 1 . . C
H2 .4152 -.1914 .2248 .070 Uiso calc R 1 . . H
C3 .42233(14) -.14912(12) .33864(16) .0492(6) Uani d . 1 . . C
H3 .4354 -.1978 .3685 .074 Uiso calc R 1 . . H
C4 .41451(13) -.08016(12) .37976(14) .0437(5) Uani d . 1 . . C
H4 .4232 -.0812 .4381 .066 Uiso calc R 1 . . H
C5 .39366(12) -.01028(11) .33315(12) .0324(4) Uani d . 1 . . C
C6 .38038(12) .06632(11) .36631(12) .0337(4) Uani d . 1 . . C
C7 .35671(16) .14969(13) .45558(13) .0486(6) Uani d . 1 . . C
H5 .3945 .1732 .5101 .073 Uiso calc R 1 . . H
H6 .3023 .1498 .4543 .073 Uiso calc R 1 . . H
C8 .35815(12) .19637(11) .37763(12) .0355(4) Uani d . 1 . . C
C9 .27991(13) .24441(13) .33002(14) .0447(5) Uani d . 1 . . C
H7 .2704 .2785 .3716 .067 Uiso calc R 1 . . H
H8 .2869 .2792 .2875 .067 Uiso calc R 1 . . H
C10 .43249(15) .25122(14) .40739(15) .0425(5) Uani d . 1 . . C
H9 .4326(14) .2891(15) .4537(15) .064 Uiso d . 1 . . H
H10 .476(2) .219(3) .429(2) .064 Uiso d . 1 . . H
C11 .37448(12) .27394(12) .15350(12) .0392(5) Uani d . 1 . . C
H13 .4305 .2649 .1811 .059 Uiso calc R 1 . . H
C12 .34660(14) .34856(12) .11776(13) .0439(5) Uani d . 1 . . C
H14 .3835 .3896 .1230 .066 Uiso calc R 1 . . H
C13 .26472(14) .36203(12) .07465(13) .0433(5) Uani d . 1 . . C
H15 .2452 .4121 .0502 .065 Uiso calc R 1 . . H
C14 .21175(13) .30052(11) .06804(12) .0361(4) Uani d . 1 . . C
H16 .1557 .3078 .0381 .054 Uiso calc R 1 . . H
C15 .24292(11) .22783(11) .10638(11) .0297(4) Uani d . 1 . . C
C16 .19268(11) .15710(11) .10159(11) .0295(4) Uani d . 1 . . C
C17 .07959(13) .08561(12) .06456(15) .0462(5) Uani d . 1 . . C
H17 .0503 .0654 .0058 .069 Uiso calc R 1 . . H
H18 .0429 .0864 .0934 .069 Uiso calc R 1 . . H
C18 .15466(11) .03362(11) .11517(12) .0340(4) Uani d . 1 . . C
C19 .15784(14) .00491(14) .20188(13) .0456(5) Uani d . 1 . . C
H19 .2065 -.0274 .2314 .068 Uiso calc R 1 . . H
H20 .1608 .0510 .2383 .068 Uiso calc R 1 . . H
C20 .16141(14) -.03892(12) .06383(13) .0443(5) Uani d . 1 . . C
H21 .2131 -.0659 .0958 .066 Uiso calc R 1 . . H
H22 .1178 -.0766 .0563 .066 Uiso calc R 1 . . H
H25 -.0200 .1017 .2006 .050 Uiso d . 1 . . H

loop_
_atom_site_aniso_label
_atom_site_aniso_U_11
_atom_site_aniso_U_22
_atom_site_aniso_U_33
_atom_site_aniso_U_12
_atom_site_aniso_U_13
_atom_site_aniso_U_23
Cu1 .03417(12) .02802(11) .03326(12) .00355(11) .01649(9) .00244(10)
Cl1 .0500(3) .0590(4) .0491(3) .0140(3) .0319(3) .0091(2)
Cl2 .0919(5) .0457(3) .0587(3) .0012(3) .0426(4) .0067(3)
N1 .0315(9) .0276(8) .0301(8) .0019(7) .0117(7) -.0026(6)
N2 .0300(9) .0290(8) .0368(8) .0012(7) .0142(7) -.0014(7)
N3 .0347(9) .0291(8) .0291(8) -.0022(7) .0139(7) .0010(6)
N4 .0297(8) .0259(8) .0346(8) -.0021(6) .0136(7) -.0007(6)
O1 .0795(11) .0375(8) .0364(7) .0095(8) .0286(8) .0063(6)
O2 .0449(9) .0682(11) .0672(11) .0007(9) .0237(8) -.0236(9)
O3 .0551(13) .0353(11) .0600(12) -.0007(10) .0342(10) -.0031(10)
O4 .0286(7) .0343(7) .0560(8) .0009(6) .0129(7) .0074(7)
O5 .0654(11) .0415(9) .0796(11) -.0159(8) .0484(9) -.0043(8)
O6 .1229(16) .0464(10) .0614(11) -.0230(11) .0530(11) -.0098(8)
O7 .0638(15) .0579(15) .0659(14) .000 .0337(12) .000
C1 .0390(11) .0350(11) .0483(12) -.0003(9) .0204(10) -.0096(9)
C2 .0441(13) .0275(11) .0751(15) -.0035(10) .0315(12) -.0109(11)
C3 .0538(14) .0271(11) .0725(16) .0016(10) .0318(12) .0071(10)
C4 .0518(13) .0313(10) .0483(12) -.0007(10) .0211(10) .0064(9)
C5 .0297(10) .0298(10) .0376(10) .0002(8) .0138(8) .0012(8)
C6 .0378(11) .0320(11) .0304(9) .0016(9) .0135(9) .0020(8)
C7 .0708(16) .0390(12) .0412(11) .0045(11) .0282(11) -.0055(9)
C8 .0436(12) .0308(10) .0338(10) .0039(9) .0176(9) -.0069(8)
C9 .0443(12) .0402(12) .0523(12) .0105(10) .0227(10) -.0062(10)
C10 .0460(13) .0349(12) .0435(12) .0051(10) .0154(11) -.0059(10)
C11 .0397(12) .0399(11) .0395(11) -.0101(9) .0180(10) -.0005(9)
C12 .0580(15) .0369(12) .0394(11) -.0141(11) .0229(11) -.0020(9)
C13 .0616(15) .0279(10) .0418(11) .0009(10) .0228(11) .0033(9)
C14 .0399(11) .0310(10) .0376(10) .0028(9) .0165(9) .0024(8)
C15 .0342(10) .0287(9) .0280(9) -.0014(8) .0146(8) -.0013(8)
C16 .0292(10) .0301(10) .0285(9) .0002(8) .0111(8) .0002(8)
C17 .0342(11) .0354(12) .0627(13) -.0062(9) .0138(10) .0056(10)
C18 .0277(10) .0303(10) .0414(10) -.0061(8) .0117(9) -.0003(8)
C19 .0469(13) .0456(12) .0469(12) -.0098(11) .0222(10) -.0016(10)
C20 .0523(13) .0311(11) .0504(12) -.0085(10) .0222(11) -.0037(9)

loop_
_atom_type_symbol
_atom_type_description
_atom_type_scat_dispersion_real
_atom_type_scat_dispersion_imag
_atom_type_scat_source
C C .0033 .0016 'International Tables Vol C Tables 4.2.6.8 and 6.1.1.4'
H H .0000 .0000 'International Tables Vol C Tables 4.2.6.8 and 6.1.1.4'
N N .0061 .0033 'International Tables Vol C Tables 4.2.6.8 and 6.1.1.4'
O O .0106 .0060 'International Tables Vol C Tables 4.2.6.8 and 6.1.1.4'
Cl Cl .1484 .1585 'International Tables Vol C Tables 4.2.6.8 and 6.1.1.4'
Cu Cu .3201 1.2651 'International Tables Vol C Tables 4.2.6.8 and 6.1.1.4'

loop_
_geom_angle_atom_site_label_1
_geom_angle_atom_site_label_2
_geom_angle_atom_site_label_3
_geom_angle
_geom_angle_publ_flag
N3 Cu1 N2 175.54(6) yes
N3 Cu1 N1 96.29(6) yes
N2 Cu1 N1 81.03(6) yes
N3 Cu1 N4 79.56(6) yes
N2 Cu1 N4 97.28(6) yes
N1 Cu1 N4 98.96(6) yes
N3 Cu1 Cl1 91.38(5) yes
N2 Cu1 Cl1 92.80(5) yes
N1 Cu1 Cl1 146.65(5) yes
N4 Cu1 Cl1 114.35(5) yes
C6 N1 C8 107.28(14) ?
C6 N1 Cu1 109.32(12) ?
C8 N1 Cu1 143.32(12) ?
C1 N2 C5 118.07(16) ?
C1 N2 Cu1 127.24(13) ?
C5 N2 Cu1 114.68(12) ?
C11 N3 C15 118.07(16) ?
C11 N3 Cu1 125.28(13) ?
C15 N3 Cu1 116.58(12) ?
C16 N4 C18 107.27(15) ?
C16 N4 Cu1 107.27(12) ?
C18 N4 Cu1 144.85(12) ?
C6 O1 C7 105.41(14) ?
C16 O4 C17 105.34(14) ?
N2 C1 C2 122.07(19) ?
C3 C2 C1 119.24(19) ?
C2 C3 C4 119.3(2) ?
C5 C4 C3 118.54(19) ?
N2 C5 C4 122.77(18) ?
N2 C5 C6 112.22(16) ?
C4 C5 C6 125.01(17) ?
N1 C6 O1 118.87(17) ?
N1 C6 C5 122.62(16) ?
O1 C6 C5 118.49(16) ?
O1 C7 C8 104.69(15) ?
N1 C8 C9 111.12(15) ?
N1 C8 C10 110.34(17) ?
C9 C8 C10 110.73(17) ?
N1 C8 C7 102.19(15) ?
C9 C8 C7 112.03(18) ?
C10 C8 C7 110.14(17) ?
O2 C9 C8 112.86(18) ?
O3 C10 C8 114.70(19) ?
N3 C11 C12 121.87(19) ?
C13 C12 C11 119.8(2) ?
C12 C13 C14 118.84(19) ?
C13 C14 C15 118.83(19) ?
N3 C15 C14 122.50(17) ?
N3 C15 C16 113.65(16) ?
C14 C15 C16 123.81(17) ?
N4 C16 O4 119.37(16) ?
N4 C16 C15 122.62(17) ?
O4 C16 C15 118.00(16) ?
O4 C17 C18 104.75(15) ?
N4 C18 C20 109.84(16) ?
N4 C18 C19 109.35(15) ?
C20 C18 C19 108.75(16) ?
N4 C18 C17 103.01(15) ?
C20 C18 C17 112.96(17) ?
C19 C18 C17 112.76(18) ?
O5 C19 C18 110.61(17) ?
O6 C20 C18 110.35(17) ?

loop_
_geom_bond_atom_site_label_1
_geom_bond_atom_site_label_2
_geom_bond_site_symmetry_2
_geom_bond_distance
_geom_bond_publ_flag
Cu1 N3 . 1.9825(15) yes
Cu1 N2 . 1.9988(15) yes
Cu1 N1 . 2.0757(15) yes
Cu1 N4 . 2.2127(17) yes
Cu1 Cl1 . 2.2552(7) yes
N1 C6 . 1.268(2) ?
N1 C8 . 1.482(2) ?
N2 C1 . 1.329(2) ?
N2 C5 . 1.343(2) ?
N3 C11 . 1.328(2) ?
N3 C15 . 1.346(2) ?
N4 C16 . 1.261(2) ?
N4 C18 . 1.470(2) ?
O1 C6 . 1.331(2) ?
O1 C7 . 1.450(2) ?
O2 C9 . 1.398(3) ?
O3 C10 . 1.420(3) ?
O4 C16 . 1.327(2) ?
O4 C17 . 1.451(2) ?
O5 C19 . 1.415(2) ?
O6 C20 . 1.393(2) ?
C1 C2 . 1.379(3) ?
C2 C3 . 1.361(3) ?
C3 C4 . 1.376(3) ?
C4 C5 . 1.364(3) ?
C5 C6 . 1.449(3) ?
C7 C8 . 1.536(3) ?
C8 C9 . 1.525(3) ?
C8 C10 . 1.521(3) ?
C11 C12 . 1.378(3) ?
C12 C13 . 1.364(3) ?
C13 C14 . 1.369(3) ?
C14 C15 . 1.374(2) ?
C15 C16 . 1.464(3) ?
C17 C18 . 1.530(3) ?
C18 C20 . 1.518(3) ?
C18 C19 . 1.517(3) ?
